data_7201447
loop_
_publ_author_name
'Luo, Jing'
'Qu, Hemi'
'Yin, Jun'
'Zhang, Xiaojie'
'Huang, Kuo-Wei'
'Chi, Chunyan'

_publ_section_title
;
 \p-Conjugated oligothiophene--anthracene co-oligomers: synthesis,
 physical properties, and self-assembly
;
_journal_issue 43
_journal_name_full 'Journal of Materials Chemistry'
_journal_page_first 8202
_journal_paper_doi 10.1039/b911911f
_journal_volume 19
_journal_year 2009
_chemical_formula_sum 'C50 H66 S2'
_chemical_formula_weight 731.15
_chemical_name_systematic
;
?
;
_space_group_IT_number 14
_symmetry_cell_setting monoclinic
_symmetry_space_group_name_Hall '-P 2ybc'
_symmetry_space_group_name_H-M 'P 1 21/c 1'
_atom_sites_solution_hydrogens geom
_atom_sites_solution_primary direct
_atom_sites_solution_secondary difmap
_audit_creation_method SHELXL-97
_cell_angle_alpha 90.00
_cell_angle_beta 101.2370(10)
_cell_angle_gamma 90.00
_cell_formula_units_Z 2
_cell_length_a 19.6252(12)
_cell_length_b 4.5677(3)
_cell_length_c 23.5052(14)
_cell_measurement_reflns_used 9814
_cell_measurement_temperature 100(2)
_cell_measurement_theta_max 27.53
_cell_measurement_theta_min 2.23
_cell_volume 2066.7(2)
_computing_cell_refinement 'Bruker SMART'
_computing_data_collection 'Bruker SMART'
_computing_data_reduction 'Bruker SAINT'
_computing_molecular_graphics 'Bruker SHELXTL'
_computing_publication_material 'Bruker SHELXTL'
_computing_structure_refinement 'SHELXL-97 (Sheldrick, 1997)'
_computing_structure_solution 'SHELXS-97 (Sheldrick, 1990)'
_diffrn_ambient_temperature 100(2)
_diffrn_measured_fraction_theta_full 1.000
_diffrn_measured_fraction_theta_max 1.000
_diffrn_measurement_device_type 'CCD area detector'
_diffrn_measurement_method 'phi and omega scans'
_diffrn_radiation_monochromator graphite
_diffrn_radiation_source 'fine-focus sealed tube'
_diffrn_radiation_type MoK\a
_diffrn_radiation_wavelength 0.71073
_diffrn_reflns_av_R_equivalents 0.0457
_diffrn_reflns_av_sigmaI/netI 0.0315
_diffrn_reflns_limit_h_max 25
_diffrn_reflns_limit_h_min -25
_diffrn_reflns_limit_k_max 5
_diffrn_reflns_limit_k_min -5
_diffrn_reflns_limit_l_max 30
_diffrn_reflns_limit_l_min -30
_diffrn_reflns_number 25113
_diffrn_reflns_theta_full 27.50
_diffrn_reflns_theta_max 27.50
_diffrn_reflns_theta_min 1.06
_exptl_absorpt_coefficient_mu 0.163
_exptl_absorpt_correction_T_max 0.9745
_exptl_absorpt_correction_T_min 0.8809
_exptl_absorpt_correction_type 'Sadabs, (Sheldrick 2001)'
_exptl_crystal_colour GOLDEN
_exptl_crystal_density_diffrn 1.175
_exptl_crystal_density_meas ?
_exptl_crystal_density_method .
_exptl_crystal_description ROD
_exptl_crystal_F_000 796
_exptl_crystal_size_max 0.80
_exptl_crystal_size_mid 0.20
_exptl_crystal_size_min 0.16
_refine_diff_density_max 0.766
_refine_diff_density_min -0.293
_refine_diff_density_rms 0.069
_refine_ls_extinction_method none
_refine_ls_goodness_of_fit_ref 1.062
_refine_ls_hydrogen_treatment mixed
_refine_ls_matrix_type full
_refine_ls_number_parameters 236
_refine_ls_number_reflns 4723
_refine_ls_number_restraints 0
_refine_ls_restrained_S_all 1.062
_refine_ls_R_factor_all 0.0538
_refine_ls_R_factor_gt 0.0505
_refine_ls_shift/su_max 0.000
_refine_ls_shift/su_mean 0.000
_refine_ls_structure_factor_coef Fsqd
_refine_ls_weighting_details 'calc w=1/[\s^2^(Fo^2^)+(0.0741P)^2^+1.1427P] where P=(Fo^2^+2Fc^2^)/3'
_refine_ls_weighting_scheme calc
_refine_ls_wR_factor_gt 0.1278
_refine_ls_wR_factor_ref 0.1305
_reflns_number_gt 4390
_reflns_number_total 4723
_reflns_threshold_expression >2sigma(I)
_cod_data_source_file b911911f.txt
_cod_data_source_block 8587
_cod_depositor_comments
;
The following automatic conversions were performed:
'_symmetry_cell_setting' value 'Monoclinic' changed to 'monoclinic'
according to '/home/saulius/struct/CIF-dictionaries/cif_core.dic'
dictionary named 'cif_core.dic' version 2.4.1 from 2010-06-29.

Automatic conversion script
Id: cif_fix_enum 1527 2010-12-29 10:47:43Z saulius 
;
_cod_original_sg_symbol_H-M P2(1)/c
_cod_database_code 7201447

loop_
_symmetry_equiv_pos_as_xyz
'x, y, z'
'-x, y+1/2, -z+1/2'
'-x, -y, -z'
'x, -y-1/2, z-1/2'

loop_
_atom_site_label
_atom_site_type_symbol
_atom_site_fract_x
_atom_site_fract_y
_atom_site_fract_z
_atom_site_U_iso_or_equiv
_atom_site_adp_type
_atom_site_occupancy
_atom_site_symmetry_multiplicity
_atom_site_calc_flag
_atom_site_refinement_flags
_atom_site_disorder_assembly
_atom_site_disorder_group
S1 S 0.164887(17) -0.03905(8) 0.222943(14) 0.01752(12) Uani 1 1 d . . .
C1 C 0.03548(7) 0.6869(3) -0.03297(6) 0.0156(3) Uani 1 1 d . . .
C2 C 0.07334(8) 0.8842(3) -0.06248(6) 0.0186(3) Uani 1 1 d . . .
H2 H 0.0505 0.9723 -0.0977 0.022 Uiso 1 1 calc R . .
C3 C 0.14133(8) 0.9488(4) -0.04133(6) 0.0213(3) Uani 1 1 d . . .
H3 H 0.1653 1.0799 -0.0619 0.026 Uiso 1 1 calc R . .
C4 C 0.17656(8) 0.8213(4) 0.01132(6) 0.0210(3) Uani 1 1 d . . .
H4 H 0.2243 0.8634 0.0253 0.025 Uiso 1 1 calc R . .
C5 C 0.14209(7) 0.6392(3) 0.04170(6) 0.0189(3) Uani 1 1 d . . .
H5 H 0.1660 0.5594 0.0774 0.023 Uiso 1 1 calc R . .
C6 C 0.07069(7) 0.5645(3) 0.02134(6) 0.0157(3) Uani 1 1 d . . .
C7 C 0.03510(7) 0.3815(3) 0.05406(6) 0.0159(3) Uani 1 1 d . . .
C8 C 0.07343(7) 0.2588(3) 0.10980(6) 0.0173(3) Uani 1 1 d . . .
H8 H 0.1129 0.1402 0.1085 0.021 Uiso 1 1 calc R . .
C9 C 0.05672(7) 0.3023(3) 0.16106(6) 0.0176(3) Uani 1 1 d . . .
H9 H 0.0174 0.4223 0.1618 0.021 Uiso 1 1 calc R . .
C10 C 0.09251(7) 0.1852(3) 0.21629(6) 0.0158(3) Uani 1 1 d . . .
C11 C 0.07528(7) 0.2257(3) 0.26937(6) 0.0169(3) Uani 1 1 d . . .
H11 H 0.0372 0.3425 0.2752 0.020 Uiso 1 1 calc R . .
C12 C 0.11992(7) 0.0761(3) 0.31496(6) 0.0173(3) Uani 1 1 d . . .
H12 H 0.1145 0.0821 0.3542 0.021 Uiso 1 1 calc R . .
C13 C 0.17131(7) -0.0766(3) 0.29681(6) 0.0152(3) Uani 1 1 d . . .
C14 C 0.22839(7) -0.2564(3) 0.33225(6) 0.0174(3) Uani 1 1 d . . .
H14A H 0.2602 -0.3242 0.3071 0.021 Uiso 1 1 calc R . .
H14B H 0.2080 -0.4315 0.3473 0.021 Uiso 1 1 calc R . .
C15 C 0.26975(7) -0.0829(3) 0.38322(6) 0.0174(3) Uani 1 1 d . . .
H15A H 0.2948 0.0777 0.3679 0.021 Uiso 1 1 calc R . .
H15B H 0.2369 0.0069 0.4052 0.021 Uiso 1 1 calc R . .
C16 C 0.32193(7) -0.2684(3) 0.42445(6) 0.0159(3) Uani 1 1 d . . .
H16A H 0.3552 -0.3565 0.4027 0.019 Uiso 1 1 calc R . .
H16B H 0.2970 -0.4300 0.4397 0.019 Uiso 1 1 calc R . .
C17 C 0.36203(7) -0.0921(3) 0.47515(6) 0.0169(3) Uani 1 1 d . . .
H17A H 0.3285 0.0070 0.4952 0.020 Uiso 1 1 calc R . .
H17B H 0.3893 0.0612 0.4599 0.020 Uiso 1 1 calc R . .
C18 C 0.41111(7) -0.2786(3) 0.51900(6) 0.0161(3) Uani 1 1 d . . .
H18A H 0.3838 -0.4315 0.5343 0.019 Uiso 1 1 calc R . .
H18B H 0.4445 -0.3783 0.4989 0.019 Uiso 1 1 calc R . .
C19 C 0.45146(7) -0.1021(3) 0.56969(6) 0.0176(3) Uani 1 1 d . . .
H19A H 0.4181 0.0037 0.5888 0.021 Uiso 1 1 calc R . .
H19B H 0.4802 0.0458 0.5545 0.021 Uiso 1 1 calc R . .
C20 C 0.49854(7) -0.2900(3) 0.61476(6) 0.0167(3) Uani 1 1 d . . .
H20A H 0.4698 -0.4380 0.6299 0.020 Uiso 1 1 calc R . .
H20B H 0.5319 -0.3958 0.5956 0.020 Uiso 1 1 calc R . .
C21 C 0.53887(7) -0.1147(3) 0.66544(6) 0.0182(3) Uani 1 1 d . . .
H21A H 0.5056 -0.0044 0.6839 0.022 Uiso 1 1 calc R . .
H21B H 0.5687 0.0293 0.6504 0.022 Uiso 1 1 calc R . .
C22 C 0.58429(7) -0.3044(3) 0.71127(6) 0.0187(3) Uani 1 1 d . . .
H22A H 0.5547 -0.4544 0.7249 0.022 Uiso 1 1 calc R . .
H22B H 0.6190 -0.4077 0.6931 0.022 Uiso 1 1 calc R . .
C23 C 0.62230(8) -0.1327(4) 0.76346(6) 0.0197(3) Uani 1 1 d . . .
H23A H 0.6534 0.0117 0.7501 0.024 Uiso 1 1 calc R . .
H23B H 0.5878 -0.0228 0.7806 0.024 Uiso 1 1 calc R . .
C24 C 0.66517(8) -0.3241(4) 0.81014(6) 0.0223(3) Uani 1 1 d . . .
H24A H 0.7025 -0.4198 0.7941 0.027 Uiso 1 1 calc R . .
H24B H 0.6350 -0.4800 0.8210 0.027 Uiso 1 1 calc R . .
C25 C 0.69767(8) -0.1537(4) 0.86443(6) 0.0243(3) Uani 1 1 d . . .
H25A H 0.7305 -0.0093 0.8546 0.036 Uiso 1 1 calc R . .
H25B H 0.7223 -0.2892 0.8937 0.036 Uiso 1 1 calc R . .
H25C H 0.6611 -0.0529 0.8799 0.036 Uiso 1 1 calc R . .

loop_
_atom_site_aniso_label
_atom_site_aniso_U_11
_atom_site_aniso_U_22
_atom_site_aniso_U_33
_atom_site_aniso_U_23
_atom_site_aniso_U_13
_atom_site_aniso_U_12
S1 0.01595(19) 0.0232(2) 0.01230(18) 0.00212(13) 0.00004(13) 0.00463(13)
C1 0.0176(7) 0.0169(7) 0.0117(6) -0.0011(5) 0.0011(5) 0.0036(5)
C2 0.0207(7) 0.0209(7) 0.0132(6) 0.0002(5) 0.0007(5) 0.0001(6)
C3 0.0218(7) 0.0241(8) 0.0183(7) -0.0001(6) 0.0043(6) -0.0029(6)
C4 0.0162(7) 0.0277(8) 0.0178(7) -0.0033(6) -0.0004(5) -0.0003(6)
C5 0.0168(7) 0.0246(8) 0.0135(6) -0.0015(6) -0.0012(5) 0.0034(6)
C6 0.0163(7) 0.0181(7) 0.0119(6) -0.0012(5) 0.0007(5) 0.0041(5)
C7 0.0176(7) 0.0174(7) 0.0115(6) -0.0009(5) 0.0005(5) 0.0044(5)
C8 0.0136(6) 0.0181(7) 0.0179(7) 0.0012(5) -0.0022(5) 0.0036(5)
C9 0.0128(6) 0.0210(7) 0.0171(7) 0.0023(5) -0.0021(5) 0.0022(5)
C10 0.0128(6) 0.0172(7) 0.0157(6) 0.0016(5) -0.0015(5) 0.0005(5)
C11 0.0127(6) 0.0210(7) 0.0156(6) 0.0007(5) -0.0007(5) 0.0010(5)
C12 0.0160(7) 0.0224(7) 0.0121(6) 0.0011(5) -0.0007(5) -0.0009(5)
C13 0.0151(6) 0.0172(7) 0.0110(6) 0.0013(5) -0.0026(5) -0.0018(5)
C14 0.0176(7) 0.0174(7) 0.0144(6) 0.0009(5) -0.0036(5) 0.0023(5)
C15 0.0156(6) 0.0163(7) 0.0171(7) 0.0004(5) -0.0044(5) 0.0014(5)
C16 0.0145(6) 0.0171(7) 0.0140(6) 0.0001(5) -0.0023(5) 0.0015(5)
C17 0.0160(7) 0.0162(7) 0.0159(6) 0.0001(5) -0.0035(5) 0.0013(5)
C18 0.0153(6) 0.0171(7) 0.0138(6) 0.0007(5) -0.0022(5) 0.0011(5)
C19 0.0161(7) 0.0193(7) 0.0148(6) -0.0010(5) -0.0033(5) 0.0018(5)
C20 0.0149(6) 0.0195(7) 0.0136(6) -0.0008(5) -0.0022(5) 0.0010(5)
C21 0.0176(7) 0.0194(7) 0.0149(6) -0.0008(5) -0.0033(5) 0.0011(5)
C22 0.0177(7) 0.0216(7) 0.0141(6) -0.0007(5) -0.0036(5) 0.0012(5)
C23 0.0177(7) 0.0229(8) 0.0156(7) -0.0015(6) -0.0039(5) -0.0002(6)
C24 0.0205(7) 0.0263(8) 0.0170(7) -0.0006(6) -0.0036(5) 0.0026(6)
C25 0.0185(7) 0.0365(9) 0.0154(7) -0.0021(6) -0.0028(5) -0.0006(6)

loop_
_atom_type_symbol
_atom_type_description
_atom_type_scat_dispersion_real
_atom_type_scat_dispersion_imag
_atom_type_scat_source
C C 0.0033 0.0016 'International Tables Vol C Tables 4.2.6.8 and 6.1.1.4'
H H 0.0000 0.0000 'International Tables Vol C Tables 4.2.6.8 and 6.1.1.4'
S S 0.1246 0.1234 'International Tables Vol C Tables 4.2.6.8 and 6.1.1.4'

loop_
_geom_angle_atom_site_label_1
_geom_angle_atom_site_label_2
_geom_angle_atom_site_label_3
_geom_angle
_geom_angle_site_symmetry_1
_geom_angle_site_symmetry_3
_geom_angle_publ_flag
C13 S1 C10 92.72(7) . . ?
C7 C1 C2 122.41(13) 3_565 . ?
C7 C1 C6 119.56(13) 3_565 . ?
C2 C1 C6 117.99(13) . . ?
C3 C2 C1 121.60(13) . . ?
C2 C3 C4 120.35(14) . . ?
C5 C4 C3 120.09(13) . . ?
C4 C5 C6 121.68(13) . . ?
C7 C6 C5 121.06(13) . . ?
C7 C6 C1 120.68(13) . . ?
C5 C6 C1 118.24(13) . . ?
C6 C7 C1 119.75(12) . 3_565 ?
C6 C7 C8 118.98(12) . . ?
C1 C7 C8 121.25(13) 3_565 . ?
C9 C8 C7 124.92(13) . . ?
C8 C9 C10 126.56(13) . . ?
C11 C10 C9 127.09(13) . . ?
C11 C10 S1 109.99(10) . . ?
C9 C10 S1 122.91(11) . . ?
C10 C11 C12 113.41(13) . . ?
C13 C12 C11 113.32(12) . . ?
C12 C13 C14 128.59(13) . . ?
C12 C13 S1 110.56(10) . . ?
C14 C13 S1 120.84(11) . . ?
C13 C14 C15 112.03(12) . . ?
C16 C15 C14 113.45(12) . . ?
C15 C16 C17 112.59(12) . . ?
C16 C17 C18 113.27(12) . . ?
C19 C18 C17 113.31(12) . . ?
C18 C19 C20 113.37(12) . . ?
C21 C20 C19 113.53(12) . . ?
C20 C21 C22 113.36(12) . . ?
C23 C22 C21 113.77(13) . . ?
C24 C23 C22 113.58(13) . . ?
C23 C24 C25 113.10(13) . . ?

loop_
_geom_bond_atom_site_label_1
_geom_bond_atom_site_label_2
_geom_bond_distance
_geom_bond_site_symmetry_2
_geom_bond_publ_flag
S1 C13 1.7246(14) . ?
S1 C10 1.7333(14) . ?
C1 C7 1.4121(19) 3_565 ?
C1 C2 1.430(2) . ?
C1 C6 1.4409(18) . ?
C2 C3 1.362(2) . ?
C3 C4 1.420(2) . ?
C4 C5 1.360(2) . ?
C5 C6 1.4309(19) . ?
C6 C7 1.410(2) . ?
C7 C1 1.4121(19) 3_565 ?
C7 C8 1.4874(18) . ?
C8 C9 1.324(2) . ?
C9 C10 1.4525(18) . ?
C10 C11 1.3674(19) . ?
C11 C12 1.4201(18) . ?
C12 C13 1.361(2) . ?
C13 C14 1.5033(18) . ?
C14 C15 1.5309(18) . ?
C15 C16 1.5231(18) . ?
C16 C17 1.5238(18) . ?
C17 C18 1.5261(18) . ?
C18 C19 1.5260(18) . ?
C19 C20 1.5269(18) . ?
C20 C21 1.5226(18) . ?
C21 C22 1.5269(19) . ?
C22 C23 1.5231(19) . ?
C23 C24 1.5221(19) . ?
C24 C25 1.525(2) . ?
